data_2007443
loop_
_publ_author_name
'Eilers, Frank'
'Bach, Thorsten'
'Fr\"ohlich, Roland'

_publ_section_title
;
 9-Methyl-8,11,12-trioxatricyclo[7.2.1.0^2,7^]dodeca-2,4,6-trien-10-one
;
_journal_issue 7
_journal_name_full 'Acta Crystallographica Section C'
_journal_page_first 1011
_journal_page_last 1013
_journal_paper_doi 10.1107/S0108270198001528
_journal_volume 54
_journal_year 1998
_chemical_formula_moiety 'C10 H8 O4'
_chemical_formula_sum 'C10 H8 O4'
_chemical_formula_weight 192.16
_chemical_name_systematic
;
9-Methyl-8,11,12-trioxatricyclo[7.2.1.0^2,7^]dodeca-2,4,6-trien-10-one
;
_space_group_IT_number 19
_symmetry_cell_setting orthorhombic
_symmetry_space_group_name_Hall 'P 2ac 2ab'
_symmetry_space_group_name_H-M 'P 21 21 21'
_audit_creation_method SHELXL
_cell_angle_alpha 90.00
_cell_angle_beta 90.00
_cell_angle_gamma 90.00
_cell_formula_units_Z 4
_cell_length_a 5.8380(10)
_cell_length_b 7.2310(10)
_cell_length_c 20.5480(10)
_cell_measurement_reflns_used 25
_cell_measurement_temperature 223(2)
_cell_measurement_theta_max 46.44
_cell_measurement_theta_min 40.34
_cell_volume 867.4(2)
_computing_cell_refinement 'CAD-4 EXPRESS'
_computing_data_collection 'CAD-4 EXPRESS (Enraf-Nonius, 1994)'
_computing_data_reduction 'MolEN (Fair, 1990)'
_computing_molecular_graphics 'DIAMOND (Brandenburg, 1996)'
_computing_publication_material SHELXL93
_computing_structure_refinement 'SHELXL93 (Sheldrick, 1993)'
_computing_structure_solution 'SHELXS86 (Sheldrick, 1990)'
_diffrn_ambient_temperature 223(2)
_diffrn_measurement_device 'Enraf Nonius CAD4'
_diffrn_measurement_method '\w/2\q scans'
_diffrn_radiation_monochromator graphite
_diffrn_radiation_source 'fine-focus sealed tube'
_diffrn_radiation_type CuK\a
_diffrn_radiation_wavelength 1.54178
_diffrn_reflns_av_R_equivalents 0.0000
_diffrn_reflns_av_sigmaI/netI 0.0104
_diffrn_reflns_limit_h_max 0
_diffrn_reflns_limit_h_min -7
_diffrn_reflns_limit_k_max 0
_diffrn_reflns_limit_k_min -9
_diffrn_reflns_limit_l_max 0
_diffrn_reflns_limit_l_min -25
_diffrn_reflns_number 1068
_diffrn_reflns_theta_max 74.26
_diffrn_reflns_theta_min 4.30
_diffrn_standards_decay_% 2.7
_diffrn_standards_interval_count 250
_diffrn_standards_number 3
_exptl_absorpt_coefficient_mu 0.978
_exptl_absorpt_correction_T_max 0.999
_exptl_absorpt_correction_T_min 0.941
_exptl_absorpt_correction_type 'empirical via \y scan data (Fair, 1990)'
_exptl_crystal_colour colourless
_exptl_crystal_density_diffrn 1.471
_exptl_crystal_density_meas ?
_exptl_crystal_description plate
_exptl_crystal_F_000 400
_exptl_crystal_size_max 0.50
_exptl_crystal_size_mid 0.50
_exptl_crystal_size_min 0.20
_refine_diff_density_max 0.192
_refine_diff_density_min -0.139
_refine_ls_abs_structure_details 'Flack (1983)'
_refine_ls_abs_structure_Flack -0.2(4)
_refine_ls_extinction_coef 0.0160(14)
_refine_ls_extinction_method SHELXL93
_refine_ls_goodness_of_fit_all 1.132
_refine_ls_goodness_of_fit_obs 1.139
_refine_ls_hydrogen_treatment
;
H atoms calculated and refined as riding atoms with U = 1.2(1.5) \\times
U~host~
;
_refine_ls_matrix_type full
_refine_ls_number_parameters 129
_refine_ls_number_reflns 1068
_refine_ls_number_restraints 0
_refine_ls_restrained_S_all 1.132
_refine_ls_restrained_S_obs 1.139
_refine_ls_R_factor_all 0.031
_refine_ls_R_factor_obs .031
_refine_ls_shift/esd_max 0.000
_refine_ls_shift/esd_mean 0.000
_refine_ls_structure_factor_coef Fsqd
_refine_ls_weighting_details 'w = 1/[\s^2^(Fo^2^)+(0.0461P)^2^+0.1854P] where P=(Fo^2^+2Fc^2^)/3'
_refine_ls_weighting_scheme calc
_refine_ls_wR_factor_all 0.090
_refine_ls_wR_factor_obs .090
_reflns_number_observed 1051
_reflns_number_total 1068
_reflns_observed_criterion I>2sigma(I)
_cod_data_source_file jz1270.cif
_cod_data_source_block I
_cod_depositor_comments
;
The following automatic conversions were performed:

'_exptl_crystal_density_meas' value 'not measured' was changed to '?'
- the value is perceived as not measured.

Automatic conversion script
Id: cif_fix_values 3008 2015-01-20 13:52:24Z robertas 

The following automatic conversions were performed:

'_refine_ls_weighting_scheme' value 'calc w =
1/[\s^2^(Fo^2^)+(0.0461P)^2^+0.1854P] where P=(Fo^2^+2Fc^2^)/3' was
changed to 'calc'. New tag '_refine_ls_weighting_details' was
created. The value of the new tag was set to 'w =
1/[\s^2^(Fo^2^)+(0.0461P)^2^+0.1854P] where P=(Fo^2^+2Fc^2^)/3'.

Automatic conversion script
Id: cif_fix_values 3143 2015-03-26 13:38:13Z robertas 
;
_cod_database_code 2007443

loop_
_symmetry_equiv_pos_as_xyz
'x, y, z'
'-x+1/2, -y, z+1/2'
'-x, y+1/2, -z+1/2'
'x+1/2, -y+1/2, -z'

loop_
_atom_site_aniso_label
_atom_site_aniso_U_11
_atom_site_aniso_U_22
_atom_site_aniso_U_33
_atom_site_aniso_U_12
_atom_site_aniso_U_13
_atom_site_aniso_U_23
C1 .0298(8) .0291(8) .0333(8) .0007(8) .0027(7) -.0015(7)
C2 .0374(10) .0329(9) .0414(9) .0008(9) -.0045(9) -.0054(8)
C3 .0644(13) .0353(10) .0323(9) .0053(11) -.0069(10) -.0040(8)
C4 .0593(13) .0367(10) .0371(9) .0041(11) .0137(10) .0005(8)
C5 .0346(10) .0332(9) .0479(10) .0013(8) .0084(9) -.0012(8)
C6 .0288(8) .0314(9) .0362(9) .0022(8) -.0005(8) -.0029(7)
O7 .0355(7) .0471(8) .0354(6) -.0055(7) .0049(5) -.0003(6)
C8 .0460(10) .0416(11) .0323(10) .0038(10) .0006(9) .0022(8)
O8 .0434(8) .0443(8) .0403(7) .0085(8) -.0065(6) .0020(6)
C9 .0585(12) .0437(11) .0252(8) .0069(12) -.0009(9) .0004(8)
O9 .0827(13) .0544(9) .0396(7) .0232(11) .0131(9) .0010(7)
O10 .0561(9) .0406(7) .0378(7) -.0049(7) -.0049(7) -.0075(6)
C10 .0350(9) .0448(11) .0414(10) -.0014(9) -.0053(8) -.0033(9)
C11 .077(2) .0530(13) .0431(11) .0065(15) .0123(12) .0123(10)

loop_
_atom_site_label
_atom_site_fract_x
_atom_site_fract_y
_atom_site_fract_z
_atom_site_U_iso_or_equiv
_atom_site_thermal_displace_type
_atom_site_calc_flag
_atom_site_refinement_flags
_atom_site_occupancy
_atom_site_disorder_group
_atom_site_type_symbol
C1 1.1406(3) 1.0338(2) .80369(8) .0307(4) Uani d . 1 . C
C2 1.0376(3) 1.0004(3) .74463(9) .0372(4) Uani d . 1 . C
H2 .8937(3) .9425(3) .74253(9) .045 Uiso calc R 1 . H
C3 1.1500(4) 1.0538(3) .68827(9) .0440(5) Uani d . 1 . C
H3 1.0798(4) 1.0339(3) .64770(9) .053 Uiso calc R 1 . H
C4 1.3644(4) 1.1362(3) .69079(10) .0444(5) Uani d . 1 . C
H4 1.4392(4) 1.1709(3) .65218(10) .053 Uiso calc R 1 . H
C5 1.4673(4) 1.1669(3) .75034(10) .0386(4) Uani d . 1 . C
H5 1.6125(4) 1.2228(3) .75228(10) .046 Uiso calc R 1 . H
C6 1.3572(3) 1.1155(3) .80712(9) .0322(4) Uani d . 1 . C
O7 1.0268(2) .9817(2) .85995(6) .0393(4) Uani d . 1 . O
C8 1.1450(4) 1.0199(3) .91985(9) .0400(5) Uani d . 1 . C
O8 1.3813(3) .9872(2) .91259(7) .0427(4) Uani d . 1 . O
C9 1.1400(4) 1.2310(3) .92953(8) .0425(5) Uani d . 1 . C
O9 .9928(4) 1.3241(2) .95272(7) .0589(5) Uani d . 1 . O
O10 1.3361(3) 1.2977(2) .90417(7) .0448(4) Uani d . 1 . O
C10 1.4498(4) 1.1406(3) .87410(9) .0404(5) Uani d . 1 . C
H10 1.6183(4) 1.1557(3) .87385(9) .048 Uiso calc R 1 . H
C11 1.0404(5) .9073(4) .97256(11) .0576(7) Uani d . 1 . C
H11A 1.121(2) .931(2) 1.0131(2) .086 Uiso calc R 1 . H
H11B 1.052(3) .7772(4) .9616(5) .086 Uiso calc R 1 . H
H11C .8804(11) .941(2) .9774(7) .086 Uiso calc R 1 . H

loop_
_atom_type_symbol
_atom_type_description
_atom_type_scat_dispersion_real
_atom_type_scat_dispersion_imag
_atom_type_scat_source
C C 0.0181 0.0091 'International Tables Vol C Tables 4.2.6.8 and 6.1.1.4'
H H 0.0000 0.0000 'International Tables Vol C Tables 4.2.6.8 and 6.1.1.4'
O O 0.0492 0.0322 'International Tables Vol C Tables 4.2.6.8 and 6.1.1.4'

loop_
_geom_angle_atom_site_label_1
_geom_angle_atom_site_label_2
_geom_angle_atom_site_label_3
_geom_angle
_geom_angle_publ_flag
C2 C1 O7 118.6(2) ?
C2 C1 C6 120.9(2) ?
O7 C1 C6 120.4(2) ?
C1 C2 C3 118.8(2) ?
C2 C3 C4 121.0(2) ?
C5 C4 C3 119.6(2) ?
C4 C5 C6 120.1(2) ?
C5 C6 C1 119.4(2) ?
C5 C6 C10 125.3(2) ?
C1 C6 C10 115.2(2) ?
C1 O7 C8 115.59(15) yes
O8 C8 O7 110.3(2) ?
O8 C8 C11 112.8(2) ?
O7 C8 C11 108.8(2) ?
O8 C8 C9 101.5(2) ?
O7 C8 C9 107.0(2) ?
C11 C8 C9 116.2(2) ?
C8 O8 C10 101.8(2) yes
O9 C9 O10 124.4(2) ?
O9 C9 C8 128.7(2) ?
O10 C9 C8 106.8(2) ?
C9 O10 C10 105.8(2) yes
O8 C10 O10 104.18(15) ?
O8 C10 C6 108.5(2) ?
O10 C10 C6 108.8(2) ?

loop_
_geom_bond_atom_site_label_1
_geom_bond_atom_site_label_2
_geom_bond_site_symmetry_2
_geom_bond_distance
_geom_bond_publ_flag
C1 C2 . 1.376(3) ?
C1 O7 . 1.386(2) yes
C1 C6 . 1.397(3) yes
C2 C3 . 1.386(3) ?
C3 C4 . 1.387(3) ?
C4 C5 . 1.381(3) ?
C5 C6 . 1.383(3) ?
C6 C10 . 1.490(3) yes
O7 C8 . 1.438(2) yes
C8 O8 . 1.407(3) yes
C8 C11 . 1.486(3) ?
C8 C9 . 1.539(3) yes
O8 C10 . 1.420(3) yes
C9 O9 . 1.191(3) yes
C9 O10 . 1.347(3) yes
O10 C10 . 1.454(3) yes

loop_
_geom_torsion_atom_site_label_1
_geom_torsion_atom_site_label_2
_geom_torsion_atom_site_label_3
_geom_torsion_atom_site_label_4
_geom_torsion
O7 C1 C2 C3 179.4(2)
C6 C1 C2 C3 -1.7(3)
C1 C2 C3 C4 1.3(3)
C2 C3 C4 C5 -0.5(3)
C3 C4 C5 C6 0.1(3)
C4 C5 C6 C1 -0.5(3)
C4 C5 C6 C10 179.8(2)
C2 C1 C6 C5 1.3(3)
O7 C1 C6 C5 -179.8(2)
C2 C1 C6 C10 -179.0(2)
O7 C1 C6 C10 -0.1(2)
C2 C1 O7 C8 179.7(2)
C6 C1 O7 C8 0.8(2)
C1 O7 C8 O8 -38.4(2)
C1 O7 C8 C11 -162.7(2)
C1 O7 C8 C9 71.1(2)
O7 C8 O8 C10 73.4(2)
C11 C8 O8 C10 -164.8(2)
C9 C8 O8 C10 -39.8(2)
O8 C8 C9 O9 -160.4(2)
O7 C8 C9 O9 84.0(2)
C11 C8 C9 O9 -37.6(3)
O8 C8 C9 O10 21.8(2)
O7 C8 C9 O10 -93.8(2)
C11 C8 C9 O10 144.5(2)
O9 C9 O10 C10 -172.7(2)
C8 C9 O10 C10 5.3(2)
C8 O8 C10 O10 44.8(2)
C8 O8 C10 C6 -71.0(2)
C9 O10 C10 O8 -30.8(2)
C9 O10 C10 C6 84.8(2)
C5 C6 C10 O8 -144.2(2)
C1 C6 C10 O8 36.2(2)
C5 C6 C10 O10 103.1(2)
C1 C6 C10 O10 -76.6(2)

loop_
_cod_related_entry_id
_cod_related_entry_database
_cod_related_entry_code
1 ChemSpider 21185891
